data_2231594
loop_
_publ_author_name
'Fun, Hoong-Kun'
'Suwunwong, Thitipone'
'Chanawanno, Kullapa'
'Wisitsak, Pitikan'
'Chantrapromma, Suchada'

_publ_section_title
;
 (<i>E</i>)-1-(2-Hydroxyphenyl)-3-(2,4,5-trimethoxyphenyl)prop-2-en-1-one
;
_journal_coeditor_code LH5295
_journal_issue 9
_journal_name_full 'Acta Crystallographica Section E'
_journal_page_first o2287
_journal_page_last o2288
_journal_paper_doi 10.1107/S1600536811031382
_journal_volume 67
_journal_year 2011
_chemical_formula_iupac 'C18 H18 O5'
_chemical_formula_moiety 'C18 H18 O5'
_chemical_formula_sum 'C18 H18 O5'
_chemical_formula_weight 314.32
_chemical_melting_point_gt 404
_chemical_melting_point_lt 405
_chemical_name_systematic
;
(<i>E</i>)-1-(2-Hydroxyphenyl)-3-(2,4,5-trimethoxyphenyl)prop-2-en-1-one
;
_space_group_IT_number 19
_symmetry_cell_setting orthorhombic
_symmetry_space_group_name_Hall 'P 2ac 2ab'
_symmetry_space_group_name_H-M 'P 21 21 21'
_atom_sites_solution_hydrogens geom
_atom_sites_solution_primary direct
_atom_sites_solution_secondary difmap
_audit_creation_method SHELXL-97
_cell_angle_alpha 90.00
_cell_angle_beta 90.00
_cell_angle_gamma 90.00
_cell_formula_units_Z 4
_cell_length_a 4.2891(2)
_cell_length_b 17.3341(9)
_cell_length_c 20.5732(10)
_cell_measurement_reflns_used 2392
_cell_measurement_temperature 100
_cell_measurement_theta_max 29.00
_cell_measurement_theta_min 1.98
_cell_volume 1529.57(13)
_computing_cell_refinement 'SAINT (Bruker, 2005)'
_computing_data_collection 'APEX2 (Bruker, 2005)'
_computing_data_reduction 'SAINT (Bruker, 2005)'
_computing_molecular_graphics 'SHELXTL (Sheldrick, 2008)'
_computing_publication_material
;
SHELXTL (Sheldrick, 2008) and PLATON (Spek, 2009)
;
_computing_structure_refinement 'SHELXTL (Sheldrick, 2008)'
_computing_structure_solution 'SHELXTL (Sheldrick, 2008)'
_diffrn_ambient_temperature 100
_diffrn_measured_fraction_theta_full 0.998
_diffrn_measured_fraction_theta_max 0.998
_diffrn_measurement_device_type 'Bruker APEXII CCD area-detector'
_diffrn_measurement_method '\f and \w'
_diffrn_radiation_monochromator graphite
_diffrn_radiation_source 'sealed tube'
_diffrn_radiation_type MoK\a
_diffrn_radiation_wavelength 0.71073
_diffrn_reflns_av_R_equivalents 0.0450
_diffrn_reflns_av_sigmaI/netI 0.0392
_diffrn_reflns_limit_h_max 5
_diffrn_reflns_limit_h_min -5
_diffrn_reflns_limit_k_max 17
_diffrn_reflns_limit_k_min -23
_diffrn_reflns_limit_l_max 27
_diffrn_reflns_limit_l_min -24
_diffrn_reflns_number 16077
_diffrn_reflns_theta_full 29.00
_diffrn_reflns_theta_max 29.00
_diffrn_reflns_theta_min 1.98
_diffrn_standards_number 0
_exptl_absorpt_coefficient_mu 0.100
_exptl_absorpt_correction_T_max 0.9862
_exptl_absorpt_correction_T_min 0.9460
_exptl_absorpt_correction_type multi-scan
_exptl_absorpt_process_details '(SADABS; Bruker, 2005)'
_exptl_crystal_colour Yellow
_exptl_crystal_density_diffrn 1.365
_exptl_crystal_density_method 'not measured'
_exptl_crystal_description Block
_exptl_crystal_F_000 664
_exptl_crystal_size_max 0.56
_exptl_crystal_size_mid 0.16
_exptl_crystal_size_min 0.14
_refine_diff_density_max 0.249
_refine_diff_density_min -0.201
_refine_ls_extinction_method none
_refine_ls_goodness_of_fit_ref 1.081
_refine_ls_hydrogen_treatment refall
_refine_ls_matrix_type full
_refine_ls_number_parameters 280
_refine_ls_number_reflns 2392
_refine_ls_number_restraints 0
_refine_ls_restrained_S_all 1.081
_refine_ls_R_factor_all 0.0594
_refine_ls_R_factor_gt 0.0413
_refine_ls_shift/su_max 0.001
_refine_ls_shift/su_mean 0.001
_refine_ls_structure_factor_coef Fsqd
_refine_ls_weighting_details 'calc w=1/[\s^2^(Fo^2^)+(0.0466P)^2^+0.2277P] where P=(Fo^2^+2Fc^2^)/3'
_refine_ls_weighting_scheme calc
_refine_ls_wR_factor_gt 0.0867
_refine_ls_wR_factor_ref 0.0951
_reflns_number_gt 1946
_reflns_number_total 2392
_reflns_threshold_expression I>2\s(I)
_cod_data_source_file lh5295.cif
_cod_data_source_block I
_cod_database_code 2231594
_cod_database_fobs_code 2231594

loop_
_symmetry_equiv_pos_as_xyz
'x, y, z'
'-x+1/2, -y, z+1/2'
'-x, y+1/2, -z+1/2'
'x+1/2, -y+1/2, -z'

loop_
_atom_site_type_symbol
_atom_site_label
_atom_site_fract_x
_atom_site_fract_y
_atom_site_fract_z
_atom_site_U_iso_or_equiv
_atom_site_adp_type
_atom_site_calc_flag
_atom_site_occupancy
_atom_site_symmetry_multiplicity
O O1 -0.2483(4) 0.67956(9) 0.11729(7) 0.0294(4) Uani d 1 1
O O2 0.0456(4) 0.56059(8) 0.15537(6) 0.0277(4) Uani d 1 1
O O3 0.5147(4) 0.34185(8) 0.25185(6) 0.0239(4) Uani d 1 1
O O4 0.3357(4) 0.08107(8) 0.17331(7) 0.0241(4) Uani d 1 1
O O5 -0.0186(4) 0.13159(7) 0.08358(6) 0.0228(4) Uani d 1 1
C C1 -0.3401(5) 0.63667(11) 0.06566(9) 0.0205(5) Uani d 1 1
C C2 -0.5266(6) 0.67134(12) 0.01880(10) 0.0245(5) Uani d 1 1
C C3 -0.6134(6) 0.63167(13) -0.03616(11) 0.0267(5) Uani d 1 1
C C4 -0.5151(6) 0.55587(12) -0.04557(10) 0.0254(5) Uani d 1 1
C C5 -0.3396(5) 0.52027(12) 0.00162(10) 0.0214(5) Uani d 1 1
C C6 -0.2498(5) 0.55849(11) 0.05878(9) 0.0181(4) Uani d 1 1
C C7 -0.0708(5) 0.52102(11) 0.11099(9) 0.0194(4) Uani d 1 1
C C8 -0.0393(6) 0.43673(11) 0.11163(9) 0.0189(4) Uani d 1 1
C C9 0.1472(5) 0.40085(12) 0.15445(10) 0.0197(5) Uani d 1 1
C C10 0.1985(5) 0.31843(11) 0.16063(9) 0.0178(4) Uani d 1 1
C C11 0.3882(5) 0.28887(11) 0.21024(9) 0.0188(4) Uani d 1 1
C C12 0.4385(5) 0.20945(12) 0.21658(9) 0.0197(5) Uani d 1 1
C C13 0.3018(5) 0.15894(11) 0.17306(9) 0.0183(4) Uani d 1 1
C C14 0.1069(5) 0.18730(11) 0.12307(9) 0.0178(4) Uani d 1 1
C C15 0.0587(5) 0.26522(11) 0.11777(9) 0.0174(4) Uani d 1 1
C C16 0.7030(6) 0.31494(14) 0.30485(10) 0.0256(5) Uani d 1 1
C C17 0.5405(6) 0.04847(13) 0.22131(12) 0.0267(5) Uani d 1 1
C C18 -0.2027(6) 0.15760(14) 0.03089(11) 0.0236(5) Uani d 1 1
H H2A -0.586(6) 0.7230(14) 0.0249(10) 0.033(7) Uiso d 1 1
H H3A -0.739(7) 0.6549(13) -0.0687(10) 0.029(6) Uiso d 1 1
H H4A -0.557(6) 0.5303(12) -0.0823(10) 0.021(6) Uiso d 1 1
H H5A -0.280(6) 0.4677(13) -0.0057(10) 0.029(6) Uiso d 1 1
H H8A -0.163(6) 0.4083(11) 0.0806(9) 0.015(5) Uiso d 1 1
H H9A 0.258(6) 0.4335(12) 0.1827(9) 0.022(6) Uiso d 1 1
H H12A 0.568(6) 0.1911(12) 0.2488(9) 0.019(6) Uiso d 1 1
H H15A -0.079(6) 0.2835(12) 0.0829(9) 0.020(6) Uiso d 1 1
H H16A 0.766(7) 0.3640(14) 0.3280(10) 0.036(7) Uiso d 1 1
H H16B 0.890(6) 0.2889(13) 0.2889(10) 0.028(6) Uiso d 1 1
H H16C 0.574(7) 0.2787(14) 0.3348(10) 0.033(6) Uiso d 1 1
H H17A 0.467(7) 0.0620(13) 0.2662(11) 0.040(7) Uiso d 1 1
H H17B 0.757(7) 0.0676(13) 0.2147(11) 0.031(7) Uiso d 1 1
H H17C 0.539(6) -0.0083(13) 0.2145(9) 0.027(6) Uiso d 1 1
H H18A -0.274(6) 0.1128(13) 0.0074(9) 0.023(6) Uiso d 1 1
H H18B -0.088(6) 0.1914(12) 0.0019(10) 0.021(6) Uiso d 1 1
H H18C -0.394(7) 0.1848(14) 0.0468(10) 0.032(7) Uiso d 1 1
H H1O1 -0.123(7) 0.6493(15) 0.1401(11) 0.042(8) Uiso d 1 1

loop_
_atom_site_aniso_label
_atom_site_aniso_U_11
_atom_site_aniso_U_22
_atom_site_aniso_U_33
_atom_site_aniso_U_12
_atom_site_aniso_U_13
_atom_site_aniso_U_23
O1 0.0418(10) 0.0179(8) 0.0286(8) 0.0059(8) -0.0036(9) -0.0062(7)
O2 0.0388(10) 0.0186(7) 0.0257(7) 0.0033(8) -0.0077(8) -0.0047(6)
O3 0.0308(9) 0.0202(7) 0.0207(7) -0.0013(8) -0.0069(7) -0.0022(6)
O4 0.0311(9) 0.0154(7) 0.0256(7) 0.0029(7) -0.0058(7) 0.0032(6)
O5 0.0307(9) 0.0168(7) 0.0208(7) 0.0004(7) -0.0068(7) -0.0008(5)
C1 0.0220(11) 0.0172(10) 0.0222(10) -0.0009(9) 0.0066(9) 0.0001(8)
C2 0.0265(12) 0.0155(10) 0.0316(11) 0.0015(10) 0.0039(10) 0.0023(9)
C3 0.0269(13) 0.0248(12) 0.0283(12) 0.0010(10) -0.0028(11) 0.0085(9)
C4 0.0311(13) 0.0229(11) 0.0221(10) -0.0027(11) -0.0029(11) 0.0003(9)
C5 0.0263(12) 0.0151(10) 0.0226(10) 0.0002(10) 0.0029(10) 0.0003(8)
C6 0.0188(11) 0.0149(10) 0.0206(9) -0.0012(9) 0.0045(9) 0.0019(8)
C7 0.0211(11) 0.0182(10) 0.0189(9) -0.0001(9) 0.0050(9) -0.0012(8)
C8 0.0225(11) 0.0167(10) 0.0176(9) -0.0014(9) 0.0023(9) -0.0011(8)
C9 0.0223(11) 0.0189(10) 0.0178(9) -0.0022(9) 0.0045(9) -0.0028(8)
C10 0.0207(10) 0.0181(10) 0.0146(9) 0.0022(9) 0.0026(9) 0.0001(8)
C11 0.0204(11) 0.0195(10) 0.0164(9) -0.0009(9) 0.0036(9) -0.0020(8)
C12 0.0206(11) 0.0228(11) 0.0156(9) 0.0023(9) -0.0003(9) 0.0030(8)
C13 0.0208(11) 0.0153(10) 0.0188(9) 0.0013(9) 0.0037(9) 0.0034(8)
C14 0.0205(11) 0.0168(10) 0.0162(9) -0.0006(9) 0.0027(9) -0.0014(8)
C15 0.0190(10) 0.0193(10) 0.0139(9) 0.0015(9) 0.0008(9) 0.0021(8)
C16 0.0287(13) 0.0278(13) 0.0202(11) -0.0017(11) -0.0052(10) 0.0018(9)
C17 0.0314(14) 0.0196(12) 0.0291(12) 0.0059(11) -0.0038(12) 0.0066(9)
C18 0.0266(13) 0.0217(12) 0.0226(11) 0.0003(11) -0.0066(11) -0.0003(9)

loop_
_atom_type_symbol
_atom_type_description
_atom_type_scat_dispersion_real
_atom_type_scat_dispersion_imag
_atom_type_scat_source
C C 0.0033 0.0000 'International Tables Vol C Tables 4.2.6.8 and 6.1.1.4'
H H 0.0000 0.0000 'International Tables Vol C Tables 4.2.6.8 and 6.1.1.4'
O O 0.0106 0.0000 'International Tables Vol C Tables 4.2.6.8 and 6.1.1.4'

loop_
_geom_angle_atom_site_label_1
_geom_angle_atom_site_label_2
_geom_angle_atom_site_label_3
_geom_angle
C1 O1 H1O1 105.5(16)
C11 O3 C16 118.72(16)
C13 O4 C17 117.32(16)
C14 O5 C18 116.65(16)
O1 C1 C2 118.27(18)
O1 C1 C6 121.59(19)
C2 C1 C6 120.13(19)
C3 C2 C1 120.7(2)
C3 C2 H2A 120.9(14)
C1 C2 H2A 118.4(14)
C2 C3 C4 120.3(2)
C2 C3 H3A 121.4(14)
C4 C3 H3A 118.3(14)
C5 C4 C3 119.4(2)
C5 C4 H4A 118.9(15)
C3 C4 H4A 121.6(14)
C4 C5 C6 122.0(2)
C4 C5 H5A 117.5(13)
C6 C5 H5A 120.5(13)
C5 C6 C1 117.40(18)
C5 C6 C7 123.12(18)
C1 C6 C7 119.48(17)
O2 C7 C8 120.31(18)
O2 C7 C6 120.05(17)
C8 C7 C6 119.61(18)
C9 C8 C7 121.5(2)
C9 C8 H8A 121.7(12)
C7 C8 H8A 116.9(12)
C8 C9 C10 127.1(2)
C8 C9 H9A 115.3(13)
C10 C9 H9A 117.5(13)
C11 C10 C15 117.57(18)
C11 C10 C9 120.77(18)
C15 C10 C9 121.66(18)
O3 C11 C12 122.76(18)
O3 C11 C10 116.12(17)
C12 C11 C10 121.11(19)
C13 C12 C11 119.82(19)
C13 C12 H12A 120.2(13)
C11 C12 H12A 119.9(13)
O4 C13 C12 125.57(18)
O4 C13 C14 114.32(17)
C12 C13 C14 120.11(17)
C15 C14 O5 125.95(18)
C15 C14 C13 119.32(18)
O5 C14 C13 114.72(17)
C14 C15 C10 122.06(19)
C14 C15 H15A 117.9(12)
C10 C15 H15A 120.1(12)
O3 C16 H16A 103.7(14)
O3 C16 H16B 111.0(13)
H16A C16 H16B 109(2)
O3 C16 H16C 110.3(14)
H16A C16 H16C 111.9(18)
H16B C16 H16C 111(2)
O4 C17 H17A 110.4(16)
O4 C17 H17B 110.2(14)
H17A C17 H17B 110(2)
O4 C17 H17C 106.8(14)
H17A C17 H17C 111.1(18)
H17B C17 H17C 108(2)
O5 C18 H18A 107.7(13)
O5 C18 H18B 112.3(14)
H18A C18 H18B 109.8(17)
O5 C18 H18C 110.9(13)
H18A C18 H18C 107(2)
H18B C18 H18C 109.4(19)

loop_
_geom_bond_atom_site_label_1
_geom_bond_atom_site_label_2
_geom_bond_distance
O1 C1 1.355(2)
O1 H1O1 0.89(3)
O2 C7 1.246(2)
O3 C11 1.368(2)
O3 C16 1.435(3)
O4 C13 1.358(2)
O4 C17 1.437(3)
O5 C14 1.372(2)
O5 C18 1.415(3)
C1 C2 1.389(3)
C1 C6 1.417(3)
C2 C3 1.375(3)
C2 H2A 0.94(2)
C3 C4 1.394(3)
C3 H3A 0.95(2)
C4 C5 1.375(3)
C4 H4A 0.89(2)
C5 C6 1.404(3)
C5 H5A 0.96(2)
C6 C7 1.471(3)
C7 C8 1.467(3)
C8 C9 1.343(3)
C8 H8A 0.96(2)
C9 C10 1.451(3)
C9 H9A 0.94(2)
C10 C11 1.402(3)
C10 C15 1.410(3)
C11 C12 1.400(3)
C12 C13 1.383(3)
C12 H12A 0.92(2)
C13 C14 1.413(3)
C14 C15 1.371(3)
C15 H15A 0.98(2)
C16 H16A 1.01(2)
C16 H16B 0.98(3)
C16 H16C 1.04(2)
C17 H17A 1.00(2)
C17 H17B 1.00(3)
C17 H17C 0.99(2)
C18 H18A 0.96(2)
C18 H18B 0.97(2)
C18 H18C 1.00(3)

loop_
_geom_hbond_atom_site_label_D
_geom_hbond_atom_site_label_H
_geom_hbond_atom_site_label_A
_geom_hbond_site_symmetry_A
_geom_hbond_distance_DH
_geom_hbond_distance_HA
_geom_hbond_distance_DA
_geom_hbond_angle_DHA
_geom_hbond_publ_flag
O1 H1O1 O2 1_555 0.89(3) 1.73(3) 2.541(2) 152(2) y
C5 H5A O5 4_455 0.96(2) 2.57(2) 3.254(3) 129.0(18) y
C16 H16C O1 3_545 1.04(3) 2.42(3) 3.446(3) 167.5(18) y

loop_
_geom_torsion_atom_site_label_1
_geom_torsion_atom_site_label_2
_geom_torsion_atom_site_label_3
_geom_torsion_atom_site_label_4
_geom_torsion
O1 C1 C2 C3 176.7(2)
C6 C1 C2 C3 -3.1(3)
C1 C2 C3 C4 0.0(3)
C2 C3 C4 C5 2.2(3)
C3 C4 C5 C6 -1.4(3)
C4 C5 C6 C1 -1.6(3)
C4 C5 C6 C7 177.9(2)
O1 C1 C6 C5 -176.0(2)
C2 C1 C6 C5 3.9(3)
O1 C1 C6 C7 4.4(3)
C2 C1 C6 C7 -175.7(2)
C5 C6 C7 O2 168.3(2)
C1 C6 C7 O2 -12.2(3)
C5 C6 C7 C8 -13.8(3)
C1 C6 C7 C8 165.8(2)
O2 C7 C8 C9 -8.8(3)
C6 C7 C8 C9 173.2(2)
C7 C8 C9 C10 179.7(2)
C8 C9 C10 C11 -176.5(2)
C8 C9 C10 C15 2.9(3)
C16 O3 C11 C12 -1.0(3)
C16 O3 C11 C10 178.07(19)
C15 C10 C11 O3 -178.60(18)
C9 C10 C11 O3 0.9(3)
C15 C10 C11 C12 0.5(3)
C9 C10 C11 C12 179.9(2)
O3 C11 C12 C13 179.56(19)
C10 C11 C12 C13 0.6(3)
C17 O4 C13 C12 -2.5(3)
C17 O4 C13 C14 177.65(18)
C11 C12 C13 O4 179.0(2)
C11 C12 C13 C14 -1.2(3)
C18 O5 C14 C15 3.1(3)
C18 O5 C14 C13 -176.94(19)
O4 C13 C14 C15 -179.32(19)
C12 C13 C14 C15 0.9(3)
O4 C13 C14 O5 0.7(3)
C12 C13 C14 O5 -179.08(19)
O5 C14 C15 C10 -179.87(19)
C13 C14 C15 C10 0.2(3)
C11 C10 C15 C14 -0.8(3)
C9 C10 C15 C14 179.7(2)

loop_
_cod_related_entry_id
_cod_related_entry_database
_cod_related_entry_code
1 ChemSpider 9697312
